data_4325871
loop_
_publ_author_name
'Ivan D. Grishin'
'Dmitrii I. D'yachihin'
'Alexander V. Piskunov'
'Fedor M. Dolgushin'
'Alexander F. Smol'yakov'
'Mikhail M. Il'in'
'Vadim A. Davankov'
'Igor T. Chizhevsky'
'Dmitry F. Grishin'

_publ_section_title
;
 Carborane Complexes of Ruthenium(III): Studies on Thermal Reaction
 Chemistry and the Catalyst Design for Atom Transfer Radical
 Polymerization of Methyl Methacrylate
;
_journal_name_full 'Inorganic Chemistry'
_journal_page_first 7574
_journal_page_last 7585
_journal_paper_doi 10.1021/ic200487w
_journal_volume 50
_journal_year 2011
_chemical_formula_moiety 'C30 H36 B9 Cl2 P2 Ru'
_chemical_formula_sum 'C30 H36 B9 Cl2 P2 Ru'
_chemical_formula_weight 727.79
_chemical_name_systematic
; 
 ? 
;
_space_group_IT_number 2
_symmetry_cell_setting triclinic
_symmetry_space_group_name_Hall '-P 1'
_symmetry_space_group_name_H-M 'P -1'
_atom_sites_solution_hydrogens difmap
_atom_sites_solution_primary direct
_atom_sites_solution_secondary difmap
_audit_creation_method SHELXL-97
_cell_angle_alpha 74.691(3)
_cell_angle_beta 76.727(3)
_cell_angle_gamma 82.264(3)
_cell_formula_units_Z 2
_cell_length_a 10.332(2)
_cell_length_b 10.450(2)
_cell_length_c 16.281(3)
_cell_measurement_reflns_used 2473
_cell_measurement_temperature 100(2)
_cell_measurement_theta_max 27.23
_cell_measurement_theta_min 2.64
_cell_volume 1645.0(5)
_computing_cell_refinement 'Bruker SAINT'
_computing_data_collection 'Bruker APEX2'
_computing_data_reduction 'Bruker SAINT'
_computing_molecular_graphics 'Bruker SHELXTL'
_computing_publication_material 'Bruker SHELXTL'
_computing_structure_refinement 'SHELXL-97 (Sheldrick, 1997)'
_computing_structure_solution 'SHELXS-97 (Sheldrick, 1990)'
_diffrn_ambient_temperature 100(2)
_diffrn_measured_fraction_theta_full 0.990
_diffrn_measured_fraction_theta_max 0.990
_diffrn_measurement_device_type 'Bruker APEX II CCD area detector'
_diffrn_measurement_method '\f and \w scans'
_diffrn_radiation_monochromator graphite
_diffrn_radiation_source 'fine-focus sealed tube'
_diffrn_radiation_type MoK\a
_diffrn_radiation_wavelength 0.71073
_diffrn_reflns_av_R_equivalents 0.0586
_diffrn_reflns_av_sigmaI/netI 0.0851
_diffrn_reflns_limit_h_max 13
_diffrn_reflns_limit_h_min -13
_diffrn_reflns_limit_k_max 13
_diffrn_reflns_limit_k_min -13
_diffrn_reflns_limit_l_max 21
_diffrn_reflns_limit_l_min -21
_diffrn_reflns_number 17687
_diffrn_reflns_theta_full 28.00
_diffrn_reflns_theta_max 28.00
_diffrn_reflns_theta_min 2.03
_diffrn_standards_number 0
_exptl_absorpt_coefficient_mu 0.759
_exptl_absorpt_correction_T_max 0.985
_exptl_absorpt_correction_T_min 0.720
_exptl_absorpt_correction_type multi-scan
_exptl_absorpt_process_details SADABS
_exptl_crystal_colour red
_exptl_crystal_density_diffrn 1.469
_exptl_crystal_description plate
_exptl_crystal_F_000 738
_exptl_crystal_size_max 0.55
_exptl_crystal_size_mid 0.10
_exptl_crystal_size_min 0.02
_refine_diff_density_max 0.766
_refine_diff_density_min -0.803
_refine_diff_density_rms 0.109
_refine_ls_extinction_method none
_refine_ls_goodness_of_fit_ref 0.994
_refine_ls_hydrogen_treatment constr
_refine_ls_matrix_type full
_refine_ls_number_parameters 397
_refine_ls_number_reflns 7864
_refine_ls_number_restraints 0
_refine_ls_restrained_S_all 0.994
_refine_ls_R_factor_all 0.0695
_refine_ls_R_factor_gt 0.0416
_refine_ls_shift/su_max 0.001
_refine_ls_shift/su_mean 0.000
_refine_ls_structure_factor_coef Fsqd
_refine_ls_weighting_details 'calc w=1/[\s^2^(Fo^2^)+(0.0280P)^2^+0.0000P] where P=(Fo^2^+2Fc^2^)/3'
_refine_ls_weighting_scheme calc
_refine_ls_wR_factor_gt 0.0747
_refine_ls_wR_factor_ref 0.0831
_reflns_number_gt 5776
_reflns_number_total 7864
_reflns_threshold_expression >2sigma(I)
_cod_data_source_file ic200487w_si_002_4.cif
_cod_data_source_block ruclcl
_cod_original_cell_volume 1645.1(5)
_cod_database_code 4325871

loop_
_symmetry_equiv_pos_as_xyz
'x, y, z'
'-x, -y, -z'

loop_
_atom_site_label
_atom_site_type_symbol
_atom_site_fract_x
_atom_site_fract_y
_atom_site_fract_z
_atom_site_U_iso_or_equiv
_atom_site_adp_type
_atom_site_occupancy
_atom_site_symmetry_multiplicity
_atom_site_calc_flag
_atom_site_refinement_flags
Ru3 Ru 0.28932(3) 0.89284(3) 0.302189(16) 0.01004(7) Uani 1 1 d .
Cl1 Cl 0.20224(8) 0.86517(8) 0.45319(5) 0.01719(17) Uani 1 1 d .
Cl2 Cl 0.29254(7) 0.55898(7) 0.33098(5) 0.01599(17) Uani 1 1 d .
P1 P 0.10026(8) 0.87161(8) 0.25505(5) 0.01168(17) Uani 1 1 d .
P2 P 0.22688(8) 1.12322(8) 0.28702(5) 0.01182(17) Uani 1 1 d .
C1 C 0.5067(3) 0.9116(3) 0.29303(19) 0.0129(6) Uani 1 1 d .
H1 H 0.5103 0.9767 0.3260 0.015 Uiso 1 1 d R
C2 C 0.4683(3) 0.7637(3) 0.34021(19) 0.0131(6) Uani 1 1 d .
H2 H 0.4494 0.7363 0.4016 0.016 Uiso 1 1 d R
B4 B 0.4576(3) 0.9640(4) 0.1933(2) 0.0128(7) Uani 1 1 d .
H4 H 0.4445 1.0641 0.1625 0.015 Uiso 1 1 d R
B5 B 0.6288(4) 0.9171(4) 0.2042(2) 0.0151(8) Uani 1 1 d .
H5 H 0.6930 1.0030 0.1865 0.018 Uiso 1 1 d R
B6 B 0.6349(3) 0.7905(4) 0.2991(2) 0.0140(7) Uani 1 1 d .
H6 H 0.6982 0.7844 0.3442 0.017 Uiso 1 1 d R
B7 B 0.3956(4) 0.6958(3) 0.2790(2) 0.0131(7) Uani 1 1 d .
B8 B 0.3882(3) 0.8234(3) 0.1793(2) 0.0118(7) Uani 1 1 d .
B9 B 0.5597(3) 0.8561(4) 0.1329(2) 0.0144(7) Uani 1 1 d .
H9 H 0.5943 0.8898 0.0647 0.017 Uiso 1 1 d R
B10 B 0.6676(4) 0.7499(4) 0.1976(2) 0.0166(8) Uani 1 1 d .
H10 H 0.7628 0.7265 0.1727 0.020 Uiso 1 1 d R
B11 B 0.5670(4) 0.6523(4) 0.2888(2) 0.0148(7) Uani 1 1 d .
H11 H 0.5944 0.5522 0.3255 0.018 Uiso 1 1 d R
B12 B 0.5214(3) 0.6892(4) 0.1859(2) 0.0153(8) Uani 1 1 d .
H12 H 0.5198 0.6172 0.1542 0.018 Uiso 1 1 d R
C13 C -0.0371(3) 1.0025(3) 0.2432(2) 0.0158(7) Uani 1 1 d .
H13A H -0.0015 1.0793 0.1969 0.019 Uiso 1 1 calc R
H13B H -0.1050 0.9685 0.2221 0.019 Uiso 1 1 calc R
C14 C -0.1083(3) 1.0547(3) 0.3226(2) 0.0187(7) Uani 1 1 d .
H14A H -0.2049 1.0695 0.3225 0.022 Uiso 1 1 calc R
H14B H -0.0966 0.9855 0.3758 0.022 Uiso 1 1 calc R
C15 C -0.0590(3) 1.1835(3) 0.3266(2) 0.0162(7) Uani 1 1 d .
H15A H -0.1293 1.2265 0.3654 0.019 Uiso 1 1 calc R
H15B H -0.0478 1.2440 0.2678 0.019 Uiso 1 1 calc R
C16 C 0.0716(3) 1.1707(3) 0.3582(2) 0.0160(7) Uani 1 1 d .
H16A H 0.0626 1.1041 0.4147 0.019 Uiso 1 1 calc R
H16B H 0.0820 1.2571 0.3693 0.019 Uiso 1 1 calc R
C17 C 0.1535(3) 0.8456(3) 0.14551(19) 0.0127(6) Uani 1 1 d .
C18 C 0.2908(3) 0.8242(3) 0.11702(19) 0.0131(6) Uani 1 1 d .
C19 C 0.3367(3) 0.8029(3) 0.03323(19) 0.0167(7) Uani 1 1 d .
H19A H 0.4296 0.7859 0.0127 0.020 Uiso 1 1 calc R
C20 C 0.2488(3) 0.8062(3) -0.0199(2) 0.0179(7) Uani 1 1 d .
H20A H 0.2819 0.7914 -0.0763 0.021 Uiso 1 1 calc R
C21 C 0.1129(3) 0.8309(3) 0.0085(2) 0.0186(7) Uani 1 1 d .
H21A H 0.0532 0.8345 -0.0288 0.022 Uiso 1 1 calc R
C22 C 0.0646(3) 0.8503(3) 0.0912(2) 0.0166(7) Uani 1 1 d .
H22A H -0.0286 0.8669 0.1112 0.020 Uiso 1 1 calc R
C23 C 0.0072(3) 0.7295(3) 0.3204(2) 0.0131(6) Uani 1 1 d .
C24 C -0.0234(3) 0.6348(3) 0.2829(2) 0.0157(7) Uani 1 1 d .
H24A H 0.0079 0.6414 0.2224 0.019 Uiso 1 1 calc R
C25 C -0.0991(3) 0.5310(3) 0.3329(2) 0.0177(7) Uani 1 1 d .
H25A H -0.1195 0.4671 0.3067 0.021 Uiso 1 1 calc R
C26 C -0.1449(3) 0.5204(3) 0.4209(2) 0.0218(8) Uani 1 1 d .
H26A H -0.1968 0.4493 0.4551 0.026 Uiso 1 1 calc R
C27 C -0.1153(3) 0.6130(3) 0.4592(2) 0.0189(7) Uani 1 1 d .
H27A H -0.1471 0.6058 0.5197 0.023 Uiso 1 1 calc R
C28 C -0.0389(3) 0.7167(3) 0.4091(2) 0.0164(7) Uani 1 1 d .
H28A H -0.0179 0.7797 0.4358 0.020 Uiso 1 1 calc R
C29 C 0.2156(3) 1.2395(3) 0.18339(19) 0.0138(7) Uani 1 1 d .
C30 C 0.2189(3) 1.1983(3) 0.10805(19) 0.0145(7) Uani 1 1 d .
H30A H 0.2331 1.1063 0.1087 0.017 Uiso 1 1 calc R
C31 C 0.2017(3) 1.2912(3) 0.0322(2) 0.0196(7) Uani 1 1 d .
H31A H 0.2036 1.2626 -0.0188 0.023 Uiso 1 1 calc R
C32 C 0.1817(4) 1.4253(4) 0.0305(2) 0.0268(8) Uani 1 1 d .
H32A H 0.1687 1.4886 -0.0214 0.032 Uiso 1 1 calc R
C33 C 0.1806(3) 1.4673(3) 0.1047(2) 0.0242(8) Uani 1 1 d .
H33A H 0.1690 1.5595 0.1033 0.029 Uiso 1 1 calc R
C34 C 0.1965(3) 1.3752(3) 0.1804(2) 0.0191(7) Uani 1 1 d .
H34A H 0.1944 1.4044 0.2312 0.023 Uiso 1 1 calc R
C35 C 0.3532(3) 1.1874(3) 0.3244(2) 0.0138(6) Uani 1 1 d .
C36 C 0.3508(3) 1.1596(3) 0.4129(2) 0.0198(7) Uani 1 1 d .
H36A H 0.2789 1.1156 0.4532 0.024 Uiso 1 1 calc R
C37 C 0.4527(4) 1.1955(3) 0.4429(2) 0.0249(8) Uani 1 1 d .
H37A H 0.4502 1.1764 0.5036 0.030 Uiso 1 1 calc R
C38 C 0.5576(3) 1.2590(3) 0.3847(2) 0.0248(8) Uani 1 1 d .
H38A H 0.6282 1.2818 0.4053 0.030 Uiso 1 1 calc R
C39 C 0.5604(3) 1.2895(3) 0.2965(2) 0.0211(7) Uani 1 1 d .
H39A H 0.6317 1.3352 0.2567 0.025 Uiso 1 1 calc R
C40 C 0.4589(3) 1.2532(3) 0.2660(2) 0.0168(7) Uani 1 1 d .
H40A H 0.4614 1.2734 0.2052 0.020 Uiso 1 1 calc R

loop_
_atom_site_aniso_label
_atom_site_aniso_U_11
_atom_site_aniso_U_22
_atom_site_aniso_U_33
_atom_site_aniso_U_23
_atom_site_aniso_U_13
_atom_site_aniso_U_12
Ru3 0.01016(13) 0.00861(13) 0.01111(13) -0.00255(9) -0.00140(9) -0.00096(9)
Cl1 0.0182(4) 0.0186(4) 0.0131(4) -0.0028(3) -0.0011(3) -0.0013(3)
Cl2 0.0154(4) 0.0110(4) 0.0206(4) -0.0023(3) -0.0027(3) -0.0024(3)
P1 0.0106(4) 0.0105(4) 0.0138(4) -0.0031(3) -0.0022(3) -0.0009(3)
P2 0.0130(4) 0.0100(4) 0.0127(4) -0.0036(3) -0.0022(3) -0.0009(3)
C1 0.0125(16) 0.0103(16) 0.0153(16) -0.0003(12) -0.0030(12) -0.0047(12)
C2 0.0126(16) 0.0127(16) 0.0122(15) 0.0006(12) -0.0032(12) -0.0011(12)
B4 0.0129(18) 0.0101(18) 0.0139(18) -0.0012(14) -0.0006(14) -0.0026(14)
B5 0.0131(18) 0.0142(19) 0.0174(19) -0.0029(15) -0.0020(14) -0.0023(14)
B6 0.0108(17) 0.0157(19) 0.0143(18) -0.0038(15) -0.0002(14) -0.0007(14)
B7 0.0144(18) 0.0090(17) 0.0146(18) -0.0023(14) -0.0014(14) 0.0002(14)
B8 0.0141(18) 0.0081(17) 0.0121(17) -0.0015(13) -0.0009(14) -0.0026(14)
B9 0.0125(18) 0.0149(19) 0.0153(18) -0.0040(14) -0.0024(14) 0.0011(14)
B10 0.0151(19) 0.0151(19) 0.019(2) -0.0041(15) -0.0042(15) 0.0022(15)
B11 0.0136(18) 0.0121(18) 0.0187(19) -0.0056(15) -0.0020(14) 0.0005(14)
B12 0.0144(18) 0.0161(19) 0.0142(18) -0.0046(15) -0.0006(14) 0.0007(15)
C13 0.0118(16) 0.0136(17) 0.0217(17) -0.0025(13) -0.0040(13) -0.0022(13)
C14 0.0123(16) 0.0147(17) 0.0256(18) -0.0032(14) 0.0011(13) -0.0009(13)
C15 0.0168(17) 0.0107(16) 0.0184(17) -0.0047(13) 0.0017(13) 0.0013(13)
C16 0.0189(17) 0.0135(17) 0.0153(16) -0.0059(13) -0.0010(13) 0.0004(13)
C17 0.0140(16) 0.0075(15) 0.0161(16) -0.0003(12) -0.0039(12) -0.0030(12)
C18 0.0154(16) 0.0070(15) 0.0137(16) 0.0024(12) -0.0018(12) -0.0018(12)
C19 0.0183(17) 0.0174(17) 0.0139(16) -0.0033(13) -0.0011(13) -0.0047(14)
C20 0.0260(19) 0.0144(17) 0.0131(16) -0.0017(13) -0.0036(14) -0.0053(14)
C21 0.0211(18) 0.0185(18) 0.0179(17) -0.0010(14) -0.0101(14) -0.0037(14)
C22 0.0171(17) 0.0151(17) 0.0175(17) -0.0026(13) -0.0041(13) -0.0025(13)
C23 0.0084(15) 0.0119(16) 0.0180(16) -0.0025(13) -0.0035(12) 0.0014(12)
C24 0.0132(16) 0.0117(16) 0.0216(17) -0.0037(13) -0.0032(13) -0.0005(13)
C25 0.0196(17) 0.0084(16) 0.0265(19) -0.0050(13) -0.0069(14) -0.0003(13)
C26 0.0163(17) 0.0123(17) 0.032(2) 0.0042(14) -0.0052(15) -0.0035(13)
C27 0.0146(17) 0.0208(18) 0.0177(17) 0.0001(14) -0.0011(13) -0.0021(14)
C28 0.0168(17) 0.0136(17) 0.0187(17) -0.0028(13) -0.0053(13) 0.0002(13)
C29 0.0148(16) 0.0117(16) 0.0137(16) -0.0024(13) -0.0017(12) -0.0005(13)
C30 0.0119(16) 0.0143(16) 0.0163(16) -0.0056(13) 0.0007(12) 0.0003(12)
C31 0.0197(18) 0.0212(19) 0.0148(17) -0.0042(14) 0.0000(13) 0.0023(14)
C32 0.033(2) 0.0198(19) 0.0185(18) 0.0027(15) -0.0022(15) 0.0084(16)
C33 0.031(2) 0.0109(17) 0.026(2) -0.0028(14) -0.0010(15) 0.0024(15)
C34 0.0235(18) 0.0136(17) 0.0189(18) -0.0048(14) 0.0004(14) -0.0026(14)
C35 0.0145(16) 0.0090(15) 0.0200(17) -0.0080(13) -0.0037(13) 0.0010(12)
C36 0.0214(18) 0.0185(18) 0.0202(18) -0.0058(14) -0.0043(14) -0.0018(14)
C37 0.031(2) 0.024(2) 0.0248(19) -0.0089(16) -0.0128(16) -0.0005(16)
C38 0.0220(19) 0.022(2) 0.038(2) -0.0158(17) -0.0139(16) 0.0021(15)
C39 0.0136(17) 0.0161(18) 0.036(2) -0.0104(15) -0.0052(15) 0.0001(13)
C40 0.0174(17) 0.0119(16) 0.0229(18) -0.0104(14) -0.0016(13) 0.0012(13)

loop_
_atom_type_symbol
_atom_type_description
_atom_type_scat_dispersion_real
_atom_type_scat_dispersion_imag
_atom_type_scat_source
C C 0.0033 0.0016 'International Tables Vol C Tables 4.2.6.8 and 6.1.1.4'
H H 0.0000 0.0000 'International Tables Vol C Tables 4.2.6.8 and 6.1.1.4'
B B 0.0013 0.0007 'International Tables Vol C Tables 4.2.6.8 and 6.1.1.4'
P P 0.1023 0.0942 'International Tables Vol C Tables 4.2.6.8 and 6.1.1.4'
Cl Cl 0.1484 0.1585 'International Tables Vol C Tables 4.2.6.8 and 6.1.1.4'
Ru Ru -1.2594 0.8363 'International Tables Vol C Tables 4.2.6.8 and 6.1.1.4'

loop_
_geom_angle_atom_site_label_1
_geom_angle_atom_site_label_2
_geom_angle_atom_site_label_3
_geom_angle
B4 Ru3 C2 75.73(12)
B4 Ru3 C1 45.77(12)
C2 Ru3 C1 41.51(10)
B4 Ru3 B7 79.02(13)
C2 Ru3 B7 44.37(12)
C1 Ru3 B7 74.68(12)
B4 Ru3 B8 47.21(13)
C2 Ru3 B8 76.97(12)
C1 Ru3 B8 77.42(12)
B7 Ru3 B8 47.00(12)
B4 Ru3 P1 112.93(9)
C2 Ru3 P1 137.95(8)
C1 Ru3 P1 157.24(8)
B7 Ru3 P1 95.17(9)
B8 Ru3 P1 80.81(9)
B4 Ru3 P2 83.54(10)
C2 Ru3 P2 132.52(8)
C1 Ru3 P2 94.76(8)
B7 Ru3 P2 162.40(9)
B8 Ru3 P2 117.59(9)
P1 Ru3 P2 89.45(3)
B4 Ru3 Cl1 145.16(9)
C2 Ru3 Cl1 86.42(8)
C1 Ru3 Cl1 102.11(8)
B7 Ru3 Cl1 108.59(9)
B8 Ru3 Cl1 155.25(9)
P1 Ru3 Cl1 100.43(3)
P2 Ru3 Cl1 87.15(3)
C17 P1 C23 106.48(14)
C17 P1 C13 102.55(14)
C23 P1 C13 100.45(14)
C17 P1 Ru3 107.56(10)
C23 P1 Ru3 114.33(10)
C13 P1 Ru3 123.84(11)
C29 P2 C35 103.69(14)
C29 P2 C16 101.95(14)
C35 P2 C16 102.09(14)
C29 P2 Ru3 123.51(10)
C35 P2 Ru3 105.64(10)
C16 P2 Ru3 117.30(11)
C2 C1 B5 112.1(2)
C2 C1 B6 63.14(19)
B5 C1 B6 62.5(2)
C2 C1 B4 110.8(2)
B5 C1 B4 63.74(19)
B6 C1 B4 115.7(2)
C2 C1 Ru3 69.14(15)
B5 C1 Ru3 126.5(2)
B6 C1 Ru3 129.2(2)
B4 C1 Ru3 66.47(15)
C2 C1 H1 121.7
B5 C1 H1 114.5
B6 C1 H1 112.5
B4 C1 H1 120.0
Ru3 C1 H1 106.3
C1 C2 B11 110.9(2)
C1 C2 B7 112.6(2)
B11 C2 B7 63.7(2)
C1 C2 B6 61.65(19)
B11 C2 B6 61.3(2)
B7 C2 B6 114.9(2)
C1 C2 Ru3 69.35(15)
B11 C2 Ru3 128.2(2)
B7 C2 Ru3 68.92(15)
B6 C2 Ru3 128.1(2)
C1 C2 H2 120.0
B11 C2 H2 115.1
B7 C2 H2 121.2
B6 C2 H2 111.9
Ru3 C2 H2 106.5
C1 B4 B9 102.4(2)
C1 B4 B8 106.0(2)
B9 B4 B8 60.4(2)
C1 B4 B5 56.53(18)
B9 B4 B5 59.5(2)
B8 B4 B5 108.8(2)
C1 B4 Ru3 67.76(15)
B9 B4 Ru3 122.1(2)
B8 B4 Ru3 67.97(15)
B5 B4 Ru3 121.0(2)
C1 B4 H4 122.1
B9 B4 H4 118.3
B8 B4 H4 128.9
B5 B4 H4 111.2
Ru3 B4 H4 113.7
C1 B5 B6 59.47(19)
C1 B5 B10 105.0(2)
B6 B5 B10 60.0(2)
C1 B5 B9 104.6(2)
B6 B5 B9 108.7(3)
B10 B5 B9 60.4(2)
C1 B5 B4 59.73(19)
B6 B5 B4 110.0(2)
B10 B5 B4 108.5(2)
B9 B5 B4 59.26(19)
C1 B5 H5 115.4
B6 B5 H5 120.6
B10 B5 H5 131.5
B9 B5 H5 127.3
B4 B5 H5 114.4
C1 B6 C2 55.21(17)
C1 B6 B11 103.5(2)
C2 B6 B11 58.58(19)
C1 B6 B5 58.07(19)
C2 B6 B5 102.4(2)
B11 B6 B5 107.8(3)
C1 B6 B10 104.1(2)
C2 B6 B10 103.9(2)
B11 B6 B10 60.3(2)
B5 B6 B10 60.2(2)
C1 B6 H6 119.0
C2 B6 H6 118.3
B11 B6 H6 123.3
B5 B6 H6 125.7
B10 B6 H6 131.4
C2 B7 B12 104.0(2)
C2 B7 B11 57.95(19)
B12 B7 B11 59.7(2)
C2 B7 Cl2 119.8(2)
B12 B7 Cl2 120.8(2)
B11 B7 Cl2 112.3(2)
C2 B7 B8 105.9(2)
B12 B7 B8 61.32(19)
B11 B7 B8 109.4(2)
Cl2 B7 B8 129.4(2)
C2 B7 Ru3 66.71(15)
B12 B7 Ru3 121.5(2)
B11 B7 Ru3 120.9(2)
Cl2 B7 Ru3 111.81(17)
B8 B7 Ru3 66.51(16)
C18 B8 B9 119.2(3)
C18 B8 B4 127.8(3)
B9 B8 B4 58.87(19)
C18 B8 B7 123.5(3)
B9 B8 B7 104.2(2)
B4 B8 B7 104.6(2)
C18 B8 B12 116.4(3)
B9 B8 B12 58.85(19)
B4 B8 B12 105.2(2)
B7 B8 B12 57.93(19)
C18 B8 Ru3 114.7(2)
B9 B8 Ru3 117.9(2)
B4 B8 Ru3 64.83(15)
B7 B8 Ru3 66.49(15)
B12 B8 Ru3 118.6(2)
B4 B9 B5 61.2(2)
B4 B9 B10 109.3(3)
B5 B9 B10 59.5(2)
B4 B9 B12 108.6(2)
B5 B9 B12 107.4(2)
B10 B9 B12 60.0(2)
B4 B9 B8 60.71(19)
B5 B9 B8 110.4(2)
B10 B9 B8 110.8(3)
B12 B9 B8 61.4(2)
B4 B9 H9 120.6
B5 B9 H9 118.9
B10 B9 H9 119.7
B12 B9 H9 123.7
B8 B9 H9 121.8
B6 B10 B11 59.6(2)
B6 B10 B5 59.8(2)
B11 B10 B5 106.8(3)
B6 B10 B12 108.3(3)
B11 B10 B12 60.1(2)
B5 B10 B12 108.0(3)
B6 B10 B9 108.3(3)
B11 B10 B9 107.6(3)
B5 B10 B9 60.1(2)
B12 B10 B9 60.0(2)
B6 B10 H10 116.5
B11 B10 H10 125.9
B5 B10 H10 115.3
B12 B10 H10 128.6
B9 B10 H10 122.0
C2 B11 B6 60.12(19)
C2 B11 B10 105.0(3)
B6 B11 B10 60.2(2)
C2 B11 B12 103.9(2)
B6 B11 B12 109.1(3)
B10 B11 B12 60.5(2)
C2 B11 B7 58.32(19)
B6 B11 B7 109.4(3)
B10 B11 B7 107.9(2)
B12 B11 B7 59.20(19)
C2 B11 H11 120.7
B6 B11 H11 120.3
B10 B11 H11 126.6
B12 B11 H11 124.7
B7 B11 H11 118.6
B7 B12 B11 61.1(2)
B7 B12 B10 108.6(3)
B11 B12 B10 59.4(2)
B7 B12 B9 107.1(3)
B11 B12 B9 107.0(3)
B10 B12 B9 60.0(2)
B7 B12 B8 60.76(19)
B11 B12 B8 110.2(3)
B10 B12 B8 109.5(3)
B9 B12 B8 59.8(2)
B7 B12 H12 117.8
B11 B12 H12 122.4
B10 B12 H12 125.6
B9 B12 H12 124.3
B8 B12 H12 116.9
C14 C13 P1 118.7(2)
C14 C13 H13A 107.6
P1 C13 H13A 107.6
C14 C13 H13B 107.6
P1 C13 H13B 107.6
H13A C13 H13B 107.1
C15 C14 C13 114.2(3)
C15 C14 H14A 108.7
C13 C14 H14A 108.7
C15 C14 H14B 108.7
C13 C14 H14B 108.7
H14A C14 H14B 107.6
C14 C15 C16 116.4(3)
C14 C15 H15A 108.2
C16 C15 H15A 108.2
C14 C15 H15B 108.2
C16 C15 H15B 108.2
H15A C15 H15B 107.3
C15 C16 P2 117.9(2)
C15 C16 H16A 107.8
P2 C16 H16A 107.8
C15 C16 H16B 107.8
P2 C16 H16B 107.8
H16A C16 H16B 107.2
C18 C17 C22 121.2(3)
C18 C17 P1 115.6(2)
C22 C17 P1 123.2(2)
C17 C18 C19 117.8(3)
C17 C18 B8 119.7(3)
C19 C18 B8 122.6(3)
C20 C19 C18 121.0(3)
C20 C19 H19A 119.5
C18 C19 H19A 119.5
C19 C20 C21 120.6(3)
C19 C20 H20A 119.7
C21 C20 H20A 119.7
C22 C21 C20 119.7(3)
C22 C21 H21A 120.2
C20 C21 H21A 120.2
C21 C22 C17 119.8(3)
C21 C22 H22A 120.1
C17 C22 H22A 120.1
C28 C23 C24 118.5(3)
C28 C23 P1 119.9(2)
C24 C23 P1 121.6(2)
C25 C24 C23 120.6(3)
C25 C24 H24A 119.7
C23 C24 H24A 119.7
C26 C25 C24 120.1(3)
C26 C25 H25A 119.9
C24 C25 H25A 119.9
C27 C26 C25 120.1(3)
C27 C26 H26A 120.0
C25 C26 H26A 120.0
C26 C27 C28 119.9(3)
C26 C27 H27A 120.1
C28 C27 H27A 120.1
C23 C28 C27 120.8(3)
C23 C28 H28A 119.6
C27 C28 H28A 119.6
C34 C29 C30 118.8(3)
C34 C29 P2 118.3(2)
C30 C29 P2 122.8(2)
C31 C30 C29 120.1(3)
C31 C30 H30A 119.9
C29 C30 H30A 119.9
C32 C31 C30 120.3(3)
C32 C31 H31A 119.8
C30 C31 H31A 119.8
C31 C32 C33 119.9(3)
C31 C32 H32A 120.1
C33 C32 H32A 120.1
C34 C33 C32 120.0(3)
C34 C33 H33A 120.0
C32 C33 H33A 120.0
C33 C34 C29 120.8(3)
C33 C34 H34A 119.6
C29 C34 H34A 119.6
C36 C35 C40 119.0(3)
C36 C35 P2 119.1(2)
C40 C35 P2 121.6(2)
C37 C36 C35 120.5(3)
C37 C36 H36A 119.8
C35 C36 H36A 119.8
C38 C37 C36 120.1(3)
C38 C37 H37A 120.0
C36 C37 H37A 120.0
C39 C38 C37 120.2(3)
C39 C38 H38A 119.9
C37 C38 H38A 119.9
C38 C39 C40 120.0(3)
C38 C39 H39A 120.0
C40 C39 H39A 120.0
C39 C40 C35 120.2(3)
C39 C40 H40A 119.9
C35 C40 H40A 119.9

loop_
_geom_bond_atom_site_label_1
_geom_bond_atom_site_label_2
_geom_bond_distance
Ru3 B4 2.227(3)
Ru3 C2 2.245(3)
Ru3 C1 2.248(3)
Ru3 B7 2.280(4)
Ru3 B8 2.281(3)
Ru3 P1 2.3127(9)
Ru3 P2 2.3693(9)
Ru3 Cl1 2.3699(9)
Cl2 B7 1.803(4)
P1 C17 1.823(3)
P1 C23 1.828(3)
P1 C13 1.840(3)
P2 C29 1.818(3)
P2 C35 1.827(3)
P2 C16 1.844(3)
C1 C2 1.592(4)
C1 B5 1.681(5)
C1 B6 1.706(5)
C1 B4 1.740(4)
C1 H1 0.9800
C2 B11 1.702(5)
C2 B7 1.709(5)
C2 B6 1.729(5)
C2 H2 0.9446
B4 B9 1.772(5)
B4 B8 1.805(5)
B4 B5 1.807(5)
B4 H4 1.0396
B5 B6 1.756(5)
B5 B10 1.765(5)
B5 B9 1.777(5)
B5 H5 1.1247
B6 B11 1.750(5)
B6 B10 1.761(5)
B6 H6 1.0746
B7 B12 1.766(5)
B7 B11 1.801(5)
B7 B8 1.819(5)
B8 C18 1.582(4)
B8 B9 1.800(5)
B8 B12 1.829(5)
B9 B10 1.781(5)
B9 B12 1.783(5)
B9 H9 1.0631
B10 B11 1.762(5)
B10 B12 1.782(5)
B10 H10 0.9980
B11 B12 1.775(5)
B11 H11 1.0948
B12 H12 1.0232
C13 C14 1.529(4)
C13 H13A 0.9900
C13 H13B 0.9900
C14 C15 1.525(4)
C14 H14A 0.9900
C14 H14B 0.9900
C15 C16 1.528(4)
C15 H15A 0.9900
C15 H15B 0.9900
C16 H16A 0.9900
C16 H16B 0.9900
C17 C18 1.394(4)
C17 C22 1.403(4)
C18 C19 1.404(4)
C19 C20 1.382(4)
C19 H19A 0.9500
C20 C21 1.385(5)
C20 H20A 0.9500
C21 C22 1.383(4)
C21 H21A 0.9500
C22 H22A 0.9500
C23 C28 1.389(4)
C23 C24 1.395(4)
C24 C25 1.385(4)
C24 H24A 0.9500
C25 C26 1.381(5)
C25 H25A 0.9500
C26 C27 1.379(5)
C26 H26A 0.9500
C27 C28 1.390(4)
C27 H27A 0.9500
C28 H28A 0.9500
C29 C34 1.395(4)
C29 C30 1.395(4)
C30 C31 1.386(4)
C30 H30A 0.9500
C31 C32 1.382(5)
C31 H31A 0.9500
C32 C33 1.388(5)
C32 H32A 0.9500
C33 C34 1.377(4)
C33 H33A 0.9500
C34 H34A 0.9500
C35 C36 1.389(4)
C35 C40 1.396(4)
C36 C37 1.389(5)
C36 H36A 0.9500
C37 C38 1.380(5)
C37 H37A 0.9500
C38 C39 1.380(5)
C38 H38A 0.9500
C39 C40 1.392(4)
C39 H39A 0.9500
C40 H40A 0.9500
